data_2203184
loop_
_publ_author_name
'Atalay, \,Sehriman'
'\,Coruh, Ufuk'
'Akdemir, Nesuhi'
'A\<gar, Erbil'

_publ_section_title
;
 C---H&#x00B7;&#x00B7;&#x00B7;\p interactions in
 4,5-bis(2-isopropyl-5-methylphenoxy)phthalonitrile
;
_journal_issue 2
_journal_name_full 'Acta Crystallographica Section E'
_journal_page_first o303
_journal_page_last o305
_journal_paper_doi 10.1107/S1600536804001758
_journal_volume 60
_journal_year 2004
_chemical_formula_iupac 'C28 H28 N2 O2'
_chemical_formula_moiety 'C28 H28 N2 O2'
_chemical_formula_sum 'C28 H28 N2 O2'
_chemical_formula_weight 424.52
_chemical_melting_point 412
_chemical_name_systematic
;
?
;
_space_group_IT_number 2
_symmetry_cell_setting triclinic
_symmetry_space_group_name_Hall '-P 1'
_symmetry_space_group_name_H-M 'P -1'
_atom_sites_solution_hydrogens geom
_atom_sites_solution_primary direct
_atom_sites_solution_secondary difmap
_cell_angle_alpha 93.919(8)
_cell_angle_beta 101.078(8)
_cell_angle_gamma 95.278(8)
_cell_formula_units_Z 2
_cell_length_a 9.268(9)
_cell_length_b 10.150(10)
_cell_length_c 13.115(13)
_cell_measurement_reflns_used 10727
_cell_measurement_temperature 293(2)
_cell_measurement_theta_max 27.61
_cell_measurement_theta_min 2.02
_cell_volume 1201(2)
_computing_cell_refinement X-AREA
_computing_data_collection 'X-AREA(Stoe & Cie, 2002)'
_computing_data_reduction 'X-RED (Stoe & Cie, 2002)'
_computing_molecular_graphics
;
ORTEPIII (Burnett & Johnson, 1996), ORTEP-3 for Windows (Farrugia, 1997) and
CAMERON (Watkin et al., 1993)
;
_computing_publication_material 'WinGX (Farrugia, 1999) and PARST (Nardelli, 1995)'
_computing_structure_refinement 'SHELXL97 (Sheldrick, 1997)'
_computing_structure_solution 'SHELXS97 (Sheldrick, 1997)'
_diffrn_ambient_temperature 293(2)
_diffrn_measured_fraction_theta_full 0.990
_diffrn_measured_fraction_theta_max 0.990
_diffrn_measurement_device_type 'Stoe IPDS 2'
_diffrn_measurement_method \w
_diffrn_radiation_monochromator graphite
_diffrn_radiation_source 'fine-focus sealed tube'
_diffrn_radiation_type MoK\a
_diffrn_radiation_wavelength 0.71073
_diffrn_reflns_av_R_equivalents 0.059
_diffrn_reflns_av_sigmaI/netI 0.054
_diffrn_reflns_limit_h_max 12
_diffrn_reflns_limit_h_min -12
_diffrn_reflns_limit_k_max 12
_diffrn_reflns_limit_k_min -13
_diffrn_reflns_limit_l_max 17
_diffrn_reflns_limit_l_min -17
_diffrn_reflns_number 20244
_diffrn_reflns_theta_full 27.77
_diffrn_reflns_theta_max 27.77
_diffrn_reflns_theta_min 2.02
_diffrn_standards_decay_% 0
_diffrn_standards_interval_count 0
_diffrn_standards_interval_time 0
_diffrn_standards_number 0
_exptl_absorpt_coefficient_mu 0.074
_exptl_absorpt_correction_type none
_exptl_crystal_colour green
_exptl_crystal_density_diffrn 1.174
_exptl_crystal_density_method 'not measured'
_exptl_crystal_description prism
_exptl_crystal_F_000 452
_exptl_crystal_size_max 0.50
_exptl_crystal_size_mid 0.36
_exptl_crystal_size_min 0.27
_refine_diff_density_max 0.21
_refine_diff_density_min -0.12
_refine_ls_extinction_coef 0.022(3)
_refine_ls_extinction_expression Fc^*^=kFc[1+0.001xFc^2^\l^3^/sin(2\q)]^-1/4^
_refine_ls_extinction_method SHELXL97
_refine_ls_goodness_of_fit_ref 0.872
_refine_ls_hydrogen_treatment constr
_refine_ls_matrix_type full
_refine_ls_number_parameters 292
_refine_ls_number_reflns 5615
_refine_ls_number_restraints 0
_refine_ls_restrained_S_all 0.872
_refine_ls_R_factor_all 0.0970
_refine_ls_R_factor_gt 0.0438
_refine_ls_shift/su_max 0.000
_refine_ls_shift/su_mean 0.000
_refine_ls_structure_factor_coef Fsqd
_refine_ls_weighting_details 'calc w = 1/[\s^2^(Fo^2^)+(0.0657P)^2^] where P = (Fo^2^+2Fc^2^)/3'
_refine_ls_weighting_scheme calc
_refine_ls_wR_factor_gt 0.1061
_refine_ls_wR_factor_ref 0.1199
_reflns_number_gt 2920
_reflns_number_total 5615
_reflns_threshold_expression I>2\s(I)
_cod_data_source_file dn6116.cif
_cod_data_source_block I
_cod_database_code 2203184
_cod_database_fobs_code 2203184

loop_
_symmetry_equiv_pos_as_xyz
'x, y, z'
'-x, -y, -z'

loop_
_atom_site_label
_atom_site_fract_x
_atom_site_fract_y
_atom_site_fract_z
_atom_site_U_iso_or_equiv
_atom_site_adp_type
_atom_site_calc_flag
_atom_site_refinement_flags
_atom_site_occupancy
_atom_site_type_symbol
C1 0.37449(17) 0.48474(15) 0.15623(12) 0.0488(4) Uani d . 1 C
C2 0.24312(17) 0.42230(15) 0.09327(11) 0.0485(4) Uani d . 1 C
C3 0.16225(18) 0.32049(16) 0.12937(12) 0.0537(4) Uani d . 1 C
H3 0.0767 0.2773 0.0868 0.064 Uiso calc R 1 H
C4 0.20871(17) 0.28305(15) 0.22861(11) 0.0489(4) Uani d . 1 C
C5 0.33592(16) 0.34841(15) 0.29231(11) 0.0463(4) Uani d . 1 C
C6 0.41920(17) 0.44672(15) 0.25591(12) 0.0501(4) Uani d . 1 C
H6 0.5059 0.4879 0.2983 0.060 Uiso calc R 1 H
N7 0.53188(19) 0.66831(17) 0.08891(13) 0.0834(5) Uani d . 1 N
C7 0.46176(19) 0.58752(17) 0.11873(13) 0.0589(4) Uani d . 1 C
N8 0.1486(2) 0.50187(18) -0.08687(13) 0.0849(5) Uani d . 1 N
O1 0.14025(13) 0.18296(11) 0.27130(8) 0.0647(3) Uani d . 1 O
O2 0.38319(12) 0.30799(11) 0.38988(8) 0.0539(3) Uani d . 1 O
C8 0.19106(19) 0.46558(17) -0.00766(13) 0.0595(4) Uani d . 1 C
C9 0.00594(17) 0.11372(16) 0.21740(11) 0.0504(4) Uani d . 1 C
C10 -0.1186(2) 0.17933(17) 0.20045(12) 0.0589(4) Uani d . 1 C
H10 -0.1108 0.2703 0.2183 0.071 Uiso calc R 1 H
C11 -0.25558(19) 0.11133(19) 0.15704(13) 0.0623(5) Uani d . 1 C
C12 -0.2605(2) -0.02300(19) 0.13230(14) 0.0651(5) Uani d . 1 C
H12 -0.3510 -0.0715 0.1034 0.078 Uiso calc R 1 H
C13 -0.1354(2) -0.08734(18) 0.14926(13) 0.0619(5) Uani d . 1 C
H13 -0.1433 -0.1782 0.1309 0.074 Uiso calc R 1 H
C14 0.00345(17) -0.02089(16) 0.19311(12) 0.0525(4) Uani d . 1 C
C15 0.1422(2) -0.09005(18) 0.21128(14) 0.0650(5) Uani d . 1 C
H15 0.2121 -0.0376 0.2685 0.078 Uiso calc R 1 H
C16 0.1198(3) -0.2280(3) 0.2446(3) 0.1204(10) Uani d . 1 C
H16A 0.2121 -0.2660 0.2547 0.181 Uiso calc R 1 H
H16B 0.0487 -0.2819 0.1917 0.181 Uiso calc R 1 H
H16C 0.0844 -0.2242 0.3088 0.181 Uiso calc R 1 H
C17 0.2128(3) -0.0889(4) 0.1166(2) 0.1372(12) Uani d . 1 C
H17A 0.3009 -0.1331 0.1293 0.206 Uiso calc R 1 H
H17B 0.2376 0.0013 0.1030 0.206 Uiso calc R 1 H
H17C 0.1447 -0.1341 0.0574 0.206 Uiso calc R 1 H
C18 -0.3919(2) 0.1823(3) 0.1415(2) 0.0981(7) Uani d . 1 C
H18A -0.4638 0.1373 0.0842 0.147 Uiso calc R 1 H
H18B -0.3671 0.2719 0.1265 0.147 Uiso calc R 1 H
H18C -0.4321 0.1832 0.2037 0.147 Uiso calc R 1 H
C19 0.31455(16) 0.35585(15) 0.46904(11) 0.0463(4) Uani d . 1 C
C20 0.27000(19) 0.48123(16) 0.47074(12) 0.0571(4) Uani d . 1 C
H20 0.2824 0.5338 0.4171 0.069 Uiso calc R 1 H
C21 0.2071(2) 0.53068(17) 0.55083(13) 0.0617(5) Uani d . 1 C
C22 0.1915(2) 0.44959(18) 0.62950(13) 0.0646(5) Uani d . 1 C
H22 0.1497 0.4799 0.6845 0.077 Uiso calc R 1 H
C23 0.23694(19) 0.32523(18) 0.62706(13) 0.0618(5) Uani d . 1 C
H23 0.2258 0.2733 0.6813 0.074 Uiso calc R 1 H
C24 0.29906(17) 0.27329(16) 0.54692(12) 0.0515(4) Uani d . 1 C
C25 0.3439(2) 0.13495(18) 0.54331(15) 0.0744(5) Uani d . 1 C
H25 0.3846 0.1203 0.4803 0.089 Uiso calc R 1 H
C26 0.2108(4) 0.0339(2) 0.5351(3) 0.1514(13) Uani d . 1 C
H26A 0.2414 -0.0539 0.5331 0.227 Uiso calc R 1 H
H26B 0.1406 0.0428 0.4725 0.227 Uiso calc R 1 H
H26C 0.1660 0.0488 0.5945 0.227 Uiso calc R 1 H
C27 0.4614(4) 0.1144(4) 0.6354(2) 0.1447(12) Uani d . 1 C
H27A 0.4857 0.0246 0.6300 0.217 Uiso calc R 1 H
H27B 0.4254 0.1310 0.6985 0.217 Uiso calc R 1 H
H27C 0.5481 0.1746 0.6366 0.217 Uiso calc R 1 H
C28 0.1605(3) 0.6685(2) 0.55236(17) 0.0930(7) Uani d . 1 C
H28A 0.2314 0.7265 0.6026 0.140 Uiso calc R 1 H
H28B 0.0652 0.6672 0.5710 0.140 Uiso calc R 1 H
H28C 0.1552 0.7000 0.4845 0.140 Uiso calc R 1 H

loop_
_atom_site_aniso_label
_atom_site_aniso_U_11
_atom_site_aniso_U_22
_atom_site_aniso_U_33
_atom_site_aniso_U_12
_atom_site_aniso_U_13
_atom_site_aniso_U_23
C1 0.0515(9) 0.0452(9) 0.0505(9) -0.0019(7) 0.0155(7) 0.0046(7)
C2 0.0532(9) 0.0492(9) 0.0444(8) 0.0016(7) 0.0131(7) 0.0076(7)
C3 0.0569(9) 0.0536(10) 0.0464(8) -0.0097(8) 0.0063(7) 0.0062(7)
C4 0.0561(9) 0.0434(8) 0.0456(8) -0.0062(7) 0.0113(7) 0.0063(7)
C5 0.0497(8) 0.0481(9) 0.0402(8) 0.0026(7) 0.0071(6) 0.0055(7)
C6 0.0469(8) 0.0505(9) 0.0501(9) -0.0044(7) 0.0084(7) 0.0013(7)
N7 0.0861(11) 0.0762(11) 0.0867(11) -0.0211(9) 0.0235(9) 0.0206(9)
C7 0.0605(10) 0.0560(10) 0.0591(10) -0.0070(8) 0.0145(8) 0.0078(8)
N8 0.0931(12) 0.0960(13) 0.0636(10) 0.0003(10) 0.0074(9) 0.0289(9)
O1 0.0729(7) 0.0604(7) 0.0508(6) -0.0240(6) -0.0016(5) 0.0165(5)
O2 0.0564(6) 0.0608(7) 0.0439(6) 0.0056(5) 0.0070(5) 0.0096(5)
C8 0.0620(10) 0.0620(11) 0.0531(10) -0.0052(8) 0.0111(8) 0.0120(8)
C9 0.0565(9) 0.0510(10) 0.0410(8) -0.0111(8) 0.0095(7) 0.0088(7)
C10 0.0757(12) 0.0513(10) 0.0507(9) -0.0014(9) 0.0171(8) 0.0092(8)
C11 0.0613(11) 0.0713(12) 0.0575(10) 0.0034(9) 0.0169(8) 0.0188(9)
C12 0.0575(11) 0.0692(13) 0.0643(11) -0.0136(9) 0.0079(8) 0.0141(9)
C13 0.0697(11) 0.0507(10) 0.0602(10) -0.0118(9) 0.0098(8) 0.0028(8)
C14 0.0573(10) 0.0536(10) 0.0454(8) -0.0063(8) 0.0119(7) 0.0083(7)
C15 0.0647(11) 0.0665(12) 0.0641(11) 0.0032(9) 0.0135(9) 0.0093(9)
C16 0.0968(18) 0.0894(18) 0.179(3) 0.0187(15) 0.0175(17) 0.0560(18)
C17 0.119(2) 0.210(3) 0.115(2) 0.076(2) 0.0624(17) 0.051(2)
C18 0.0772(14) 0.114(2) 0.1101(18) 0.0222(14) 0.0215(13) 0.0327(15)
C19 0.0449(8) 0.0497(9) 0.0396(8) -0.0070(7) 0.0034(6) 0.0023(7)
C20 0.0745(11) 0.0500(10) 0.0439(8) -0.0022(8) 0.0079(8) 0.0067(7)
C21 0.0798(12) 0.0532(10) 0.0488(9) 0.0030(9) 0.0081(8) -0.0003(8)
C22 0.0759(12) 0.0664(12) 0.0522(10) 0.0042(10) 0.0175(8) 0.0013(9)
C23 0.0706(11) 0.0629(11) 0.0522(9) -0.0049(9) 0.0156(8) 0.0151(8)
C24 0.0538(9) 0.0492(9) 0.0483(8) -0.0053(7) 0.0057(7) 0.0096(7)
C25 0.1021(15) 0.0595(12) 0.0699(12) 0.0186(11) 0.0271(11) 0.0218(9)
C26 0.182(3) 0.0521(14) 0.213(4) -0.0163(17) 0.034(3) 0.0168(18)
C27 0.147(3) 0.153(3) 0.136(3) 0.086(2) -0.004(2) 0.021(2)
C28 0.144(2) 0.0654(13) 0.0716(13) 0.0261(14) 0.0223(13) 0.0004(10)

loop_
_atom_type_symbol
_atom_type_description
_atom_type_scat_dispersion_real
_atom_type_scat_dispersion_imag
_atom_type_scat_source
C C 0.0033 0.0016 'International Tables Vol C Tables 4.2.6.8 and 6.1.1.4'
H H 0.0000 0.0000 'International Tables Vol C Tables 4.2.6.8 and 6.1.1.4'
N N 0.0061 0.0033 'International Tables Vol C Tables 4.2.6.8 and 6.1.1.4'
O O 0.0106 0.0060 'International Tables Vol C Tables 4.2.6.8 and 6.1.1.4'

loop_
_geom_angle_atom_site_label_1
_geom_angle_atom_site_label_2
_geom_angle_atom_site_label_3
_geom_angle
_geom_angle_publ_flag
C6 C1 C2 119.34(13) ?
C6 C1 C7 119.97(14) ?
C2 C1 C7 120.69(14) ?
C3 C2 C1 120.04(14) ?
C3 C2 C8 119.94(14) ?
C1 C2 C8 120.01(13) ?
C4 C3 C2 119.94(14) ?
C4 C3 H3 120.0 ?
C2 C3 H3 120.0 ?
O1 C4 C3 125.06(14) ?
O1 C4 C5 115.02(14) ?
C3 C4 C5 119.92(13) ?
C6 C5 O2 120.02(13) ?
C6 C5 C4 120.46(14) ?
O2 C5 C4 119.38(13) ?
C5 C6 C1 120.23(14) ?
C5 C6 H6 119.9 ?
C1 C6 H6 119.9 ?
N7 C7 C1 179.4(2) ?
C4 O1 C9 120.76(12) yes
C5 O2 C19 116.65(13) yes
N8 C8 C2 178.7(2) ?
C10 C9 C14 123.08(15) ?
C10 C9 O1 119.09(16) ?
C14 C9 O1 117.52(15) ?
C9 C10 C11 120.69(18) ?
C9 C10 H10 119.7 ?
C11 C10 H10 119.7 ?
C12 C11 C10 117.17(18) ?
C12 C11 C18 122.20(18) ?
C10 C11 C18 120.6(2) ?
C13 C12 C11 121.61(17) ?
C13 C12 H12 119.2 ?
C11 C12 H12 119.2 ?
C12 C13 C14 122.14(18) ?
C12 C13 H13 118.9 ?
C14 C13 H13 118.9 ?
C9 C14 C13 115.31(17) ?
C9 C14 C15 121.95(15) ?
C13 C14 C15 122.73(18) ?
C16 C15 C14 113.88(17) ?
C16 C15 C17 111.6(2) ?
C14 C15 C17 110.41(17) ?
C16 C15 H15 106.9 ?
C14 C15 H15 106.9 ?
C17 C15 H15 106.9 ?
C15 C16 H16A 109.5 ?
C15 C16 H16B 109.5 ?
H16A C16 H16B 109.5 ?
C15 C16 H16C 109.5 ?
H16A C16 H16C 109.5 ?
H16B C16 H16C 109.5 ?
C15 C17 H17A 109.5 ?
C15 C17 H17B 109.5 ?
H17A C17 H17B 109.5 ?
C15 C17 H17C 109.5 ?
H17A C17 H17C 109.5 ?
H17B C17 H17C 109.5 ?
C11 C18 H18A 109.5 ?
C11 C18 H18B 109.5 ?
H18A C18 H18B 109.5 ?
C11 C18 H18C 109.5 ?
H18A C18 H18C 109.5 ?
H18B C18 H18C 109.5 ?
C20 C19 C24 121.91(15) ?
C20 C19 O2 121.01(13) ?
C24 C19 O2 117.03(15) ?
C19 C20 C21 121.19(15) ?
C19 C20 H20 119.4 ?
C21 C20 H20 119.4 ?
C20 C21 C22 117.59(18) ?
C20 C21 C28 120.63(16) ?
C22 C21 C28 121.77(18) ?
C23 C22 C21 120.59(17) ?
C23 C22 H22 119.7 ?
C21 C22 H22 119.7 ?
C22 C23 C24 122.73(15) ?
C22 C23 H23 118.6 ?
C24 C23 H23 118.6 ?
C19 C24 C23 115.99(17) ?
C19 C24 C25 121.78(16) ?
C23 C24 C25 122.22(15) ?
C24 C25 C27 112.6(2) ?
C24 C25 C26 110.5(2) ?
C27 C25 C26 110.3(2) ?
C24 C25 H25 107.8 ?
C27 C25 H25 107.8 ?
C26 C25 H25 107.8 ?
C25 C26 H26A 109.5 ?
C25 C26 H26B 109.5 ?
H26A C26 H26B 109.5 ?
C25 C26 H26C 109.5 ?
H26A C26 H26C 109.5 ?
H26B C26 H26C 109.5 ?
C25 C27 H27A 109.5 ?
C25 C27 H27B 109.5 ?
H27A C27 H27B 109.5 ?
C25 C27 H27C 109.5 ?
H27A C27 H27C 109.5 ?
H27B C27 H27C 109.5 ?
C21 C28 H28A 109.5 ?
C21 C28 H28B 109.5 ?
H28A C28 H28B 109.5 ?
C21 C28 H28C 109.5 ?
H28A C28 H28C 109.5 ?
H28B C28 H28C 109.5 ?

loop_
_geom_bond_atom_site_label_1
_geom_bond_atom_site_label_2
_geom_bond_distance
_geom_bond_publ_flag
C1 C6 1.386(2) ?
C1 C2 1.402(2) ?
C1 C7 1.433(2) ?
C2 C3 1.384(2) ?
C2 C8 1.432(2) ?
C3 C4 1.381(2) ?
C3 H3 0.9300 ?
C4 O1 1.3579(19) yes
C4 C5 1.389(2) ?
C5 C6 1.373(2) ?
C5 O2 1.374(2) yes
C6 H6 0.9300 ?
N7 C7 1.136(2) yes
N8 C8 1.136(2) yes
O1 C9 1.406(2) ?
O2 C19 1.400(2) ?
C9 C10 1.374(3) ?
C9 C14 1.379(3) ?
C10 C11 1.386(3) ?
C10 H10 0.9300 ?
C11 C12 1.374(3) ?
C11 C18 1.498(3) ?
C12 C13 1.372(3) ?
C12 H12 0.9300 ?
C13 C14 1.394(2) ?
C13 H13 0.9300 ?
C14 C15 1.508(3) ?
C15 C16 1.503(3) ?
C15 C17 1.511(3) ?
C15 H15 0.9800 ?
C16 H16A 0.9600 ?
C16 H16B 0.9600 ?
C16 H16C 0.9600 ?
C17 H17A 0.9600 ?
C17 H17B 0.9600 ?
C17 H17C 0.9600 ?
C18 H18A 0.9600 ?
C18 H18B 0.9600 ?
C18 H18C 0.9600 ?
C19 C20 1.374(3) ?
C19 C24 1.385(2) ?
C20 C21 1.383(3) ?
C20 H20 0.9300 ?
C21 C22 1.384(3) ?
C21 C28 1.501(3) ?
C22 C23 1.367(3) ?
C22 H22 0.9300 ?
C23 C24 1.388(3) ?
C23 H23 0.9300 ?
C24 C25 1.501(3) ?
C25 C27 1.503(3) ?
C25 C26 1.512(4) ?
C25 H25 0.9800 ?
C26 H26A 0.9600 ?
C26 H26B 0.9600 ?
C26 H26C 0.9600 ?
C27 H27A 0.9600 ?
C27 H27B 0.9600 ?
C27 H27C 0.9600 ?
C28 H28A 0.9600 ?
C28 H28B 0.9600 ?
C28 H28C 0.9600 ?

loop_
_geom_hbond_atom_site_label_D
_geom_hbond_atom_site_label_H
_geom_hbond_atom_site_label_A
_geom_hbond_site_symmetry_A
_geom_hbond_distance_DH
_geom_hbond_distance_HA
_geom_hbond_distance_DA
_geom_hbond_angle_DHA
C6 H6 Cg3 2_666 0.93 2.784 3.705(4) 171
C17 H17C Cg2 2_555 0.96 3.21 3.818(5) 122
C26 H26C Cg2 2_556 0.96 3.31 4.143(4) 146
C28 H28B Cg3 2_566 0.96 3.06 3.793(5) 134

loop_
_cod_related_entry_id
_cod_related_entry_database
_cod_related_entry_code
1 ChemSpider 21131125
